data_2207332
loop_
_publ_author_name
'Fangfang Jian'
'Lan Zhang'
'Hailian Xiao'
'Liyun Zhang'

_publ_section_title
;
 Dichlorobis[2-chloro-5-(chloromethyl)pyridine]copper(II)
;
_journal_coeditor_code RZ6127
_journal_issue 11
_journal_name_full 'Acta Crystallographica Section E'
_journal_page_first m2388
_journal_page_last m2389
_journal_paper_doi 10.1107/S1600536805033660
_journal_volume 61
_journal_year 2005
_chemical_formula_iupac '[Cu Cl2 (C12 H10 N2)2]'
_chemical_formula_moiety 'C24 H20 Cl12 Cu2 N4'
_chemical_formula_sum 'C24 H20 Cl12 Cu2 N4'
_chemical_formula_weight 916.94
_chemical_name_systematic
;
Dichlorobis[2-chloro-5-(chloromethyl)pyridine]copper(II)
;
_space_group_IT_number 15
_symmetry_cell_setting monoclinic
_symmetry_space_group_name_Hall '-C 2yc'
_symmetry_space_group_name_H-M 'C 1 2/c 1'
_atom_sites_solution_hydrogens geom
_atom_sites_solution_primary direct
_atom_sites_solution_secondary difmap
_audit_creation_method SHELXL-97
_cell_angle_alpha 90.00
_cell_angle_beta 115.74(3)
_cell_angle_gamma 90.00
_cell_formula_units_Z 4
_cell_length_a 16.699(4)
_cell_length_b 14.981(5)
_cell_length_c 15.205(3)
_cell_measurement_reflns_used 25
_cell_measurement_temperature 293(2)
_cell_measurement_theta_max 14
_cell_measurement_theta_min 4
_cell_volume 3426.4(18)
_computing_cell_refinement 'CAD-4 Software'
_computing_data_collection 'CAD-4 Software (Enraf--Nonius, 1989)'
_computing_data_reduction 'NRCVAX (Gabe et al., 1989)'
_computing_molecular_graphics 'SHELXTL/PC (Sheldrick, 1990)'
_computing_publication_material 'WinGX (Farrugia, 1999)'
_computing_structure_refinement 'SHELXL97 (Sheldrick, 1997)'
_computing_structure_solution 'SHELXS97 (Sheldrick, 1997)'
_diffrn_ambient_temperature 295(2)
_diffrn_measured_fraction_theta_full 0.988
_diffrn_measured_fraction_theta_max 0.988
_diffrn_measurement_device_type 'Enraf--Nonius CAD-4'
_diffrn_measurement_method \w
_diffrn_radiation_monochromator graphite
_diffrn_radiation_source 'fine-focus sealed tube'
_diffrn_radiation_type MoK\a
_diffrn_radiation_wavelength 0.71073
_diffrn_reflns_av_R_equivalents 0.0437
_diffrn_reflns_av_sigmaI/netI 0.0367
_diffrn_reflns_limit_h_max 13
_diffrn_reflns_limit_h_min -21
_diffrn_reflns_limit_k_max 19
_diffrn_reflns_limit_k_min -13
_diffrn_reflns_limit_l_max 18
_diffrn_reflns_limit_l_min -18
_diffrn_reflns_number 7596
_diffrn_reflns_theta_full 26.97
_diffrn_reflns_theta_max 26.97
_diffrn_reflns_theta_min 1.92
_diffrn_standards_decay_% 0
_diffrn_standards_interval_count 100
_diffrn_standards_number 3
_exptl_absorpt_coefficient_mu 2.202
_exptl_absorpt_correction_T_max 0.673
_exptl_absorpt_correction_T_min 0.595
_exptl_absorpt_correction_type multi-scan
_exptl_absorpt_process_details '(SADABS; Sheldrick, 1996)'
_exptl_crystal_colour green
_exptl_crystal_density_diffrn 1.778
_exptl_crystal_density_method 'not measured'
_exptl_crystal_description block
_exptl_crystal_F_000 1816
_exptl_crystal_size_max 0.25
_exptl_crystal_size_mid 0.20
_exptl_crystal_size_min 0.18
_refine_diff_density_max 1.528
_refine_diff_density_min -0.970
_refine_ls_extinction_method none
_refine_ls_goodness_of_fit_ref 1.047
_refine_ls_hydrogen_treatment constr
_refine_ls_matrix_type full
_refine_ls_number_parameters 190
_refine_ls_number_reflns 3689
_refine_ls_number_restraints 0
_refine_ls_restrained_S_all 1.047
_refine_ls_R_factor_all 0.0711
_refine_ls_R_factor_gt 0.0527
_refine_ls_shift/su_max 0.000
_refine_ls_shift/su_mean 0.000
_refine_ls_structure_factor_coef Fsqd
_refine_ls_weighting_details 'calc w = 1/[\s^2^(Fo^2^)+(0.0948P)^2^+8.8566P] where P = (Fo^2^+2Fc^2^)/3'
_refine_ls_weighting_scheme calc
_refine_ls_wR_factor_gt 0.1540
_refine_ls_wR_factor_ref 0.1688
_reflns_number_gt 2778
_reflns_number_total 3689
_reflns_threshold_expression I>2\s(I)
_cod_data_source_file rz6127.cif
_cod_data_source_block I
_cod_original_sg_symbol_H-M 'C 2/c'
_cod_database_code 2207332

loop_
_symmetry_equiv_pos_as_xyz
'x, y, z'
'-x, y, -z+1/2'
'x+1/2, y+1/2, z'
'-x+1/2, y+1/2, -z+1/2'
'-x, -y, -z'
'x, -y, z-1/2'
'-x+1/2, -y+1/2, -z'
'x+1/2, -y+1/2, z-1/2'

loop_
_atom_site_label
_atom_site_fract_x
_atom_site_fract_y
_atom_site_fract_z
_atom_site_U_iso_or_equiv
_atom_site_adp_type
_atom_site_calc_flag
_atom_site_refinement_flags
_atom_site_occupancy
_atom_site_type_symbol
Cu1 0.38296(3) 0.10515(3) 0.23934(4) 0.0404(2) Uani d . 1 Cu
Cl1 0.55341(15) -0.30657(13) 0.42789(16) 0.1049(7) Uani d . 1 Cl
Cl2 0.25520(9) -0.03386(9) 0.06419(10) 0.0686(4) Uani d . 1 Cl
Cl3 0.43767(7) 0.11627(7) 0.12487(8) 0.0433(3) Uani d . 1 Cl
Cl4 0.32302(9) 0.10336(8) 0.34666(11) 0.0617(4) Uani d . 1 Cl
Cl5 0.55431(12) 0.43986(18) 0.40611(18) 0.1259(10) Uani d . 1 Cl
Cl6 0.20978(8) 0.19182(9) 0.07463(11) 0.0679(4) Uani d . 1 Cl
N1 0.3851(2) -0.0331(2) 0.2412(3) 0.0413(8) Uani d . 1 N
N2 0.3553(2) 0.2391(2) 0.2249(3) 0.0431(8) Uani d . 1 N
C1 0.3289(3) -0.0850(3) 0.1691(3) 0.0454(10) Uani d . 1 C
C2 0.3265(4) -0.1774(3) 0.1766(4) 0.0575(12) Uani d . 1 C
H2A 0.2864 -0.2114 0.1252 0.069 Uiso calc R 1 H
C3 0.3846(4) -0.2171(3) 0.2616(4) 0.0573(12) Uani d . 1 C
H3A 0.3846 -0.2788 0.2680 0.069 Uiso calc R 1 H
C4 0.4427(3) -0.1659(3) 0.3372(4) 0.0494(10) Uani d . 1 C
C5 0.4410(3) -0.0743(3) 0.3239(3) 0.0464(10) Uani d . 1 C
H5A 0.4806 -0.0394 0.3748 0.056 Uiso calc R 1 H
C6 0.5037(4) -0.2032(4) 0.4361(4) 0.0681(15) Uani d . 1 C
H6A 0.4699 -0.2124 0.4735 0.082 Uiso d R 1 H
H6B 0.5501 -0.1601 0.4709 0.082 Uiso d R 1 H
C7 0.2811(3) 0.2702(3) 0.1533(3) 0.0476(10) Uani d . 1 C
C8 0.2571(3) 0.3595(3) 0.1412(4) 0.0554(12) Uani d . 1 C
H8A 0.2061 0.3792 0.0882 0.067 Uiso d R 1 H
C9 0.3116(3) 0.4176(3) 0.2099(4) 0.0585(13) Uani d . 1 C
H9A 0.2980 0.4781 0.2043 0.070 Uiso d R 1 H
C10 0.3876(3) 0.3870(3) 0.2887(4) 0.0503(11) Uani d . 1 C
C11 0.4075(3) 0.2981(3) 0.2910(3) 0.0475(10) Uani d . 1 C
H11A 0.4603 0.2778 0.3410 0.057 Uiso d R 1 H
C12 0.4431(4) 0.4509(4) 0.3678(5) 0.0734(16) Uani d . 1 C
H12A 0.4298 0.4429 0.4234 0.088 Uiso d R 1 H
H12B 0.4262 0.5113 0.3440 0.088 Uiso d R 1 H

loop_
_atom_site_aniso_label
_atom_site_aniso_U_11
_atom_site_aniso_U_22
_atom_site_aniso_U_33
_atom_site_aniso_U_12
_atom_site_aniso_U_13
_atom_site_aniso_U_23
Cu1 0.0404(3) 0.0287(3) 0.0509(3) -0.00185(18) 0.0186(2) -0.00168(19)
Cl1 0.1303(16) 0.0797(11) 0.1183(15) 0.0502(11) 0.0666(13) 0.0447(10)
Cl2 0.0612(8) 0.0547(7) 0.0636(8) -0.0074(6) 0.0025(6) -0.0001(6)
Cl3 0.0402(5) 0.0397(5) 0.0465(6) 0.0033(4) 0.0156(4) 0.0023(4)
Cl4 0.0700(8) 0.0499(7) 0.0818(9) -0.0182(5) 0.0485(7) -0.0119(6)
Cl5 0.0596(9) 0.155(2) 0.1358(18) -0.0020(11) 0.0169(10) -0.0823(16)
Cl6 0.0492(7) 0.0629(8) 0.0739(9) -0.0002(6) 0.0102(6) -0.0095(6)
N1 0.0399(18) 0.0327(17) 0.050(2) -0.0033(13) 0.0183(16) -0.0018(14)
N2 0.0426(18) 0.0350(17) 0.050(2) 0.0036(14) 0.0184(16) -0.0002(15)
C1 0.045(2) 0.037(2) 0.052(3) -0.0040(18) 0.020(2) -0.0033(18)
C2 0.068(3) 0.036(2) 0.066(3) -0.012(2) 0.028(3) -0.014(2)
C3 0.078(3) 0.028(2) 0.066(3) -0.003(2) 0.031(3) -0.003(2)
C4 0.050(2) 0.040(2) 0.062(3) 0.0026(19) 0.028(2) 0.006(2)
C5 0.044(2) 0.041(2) 0.051(2) -0.0066(18) 0.018(2) -0.0039(19)
C6 0.075(4) 0.055(3) 0.071(4) 0.013(3) 0.028(3) 0.016(3)
C7 0.043(2) 0.046(2) 0.052(2) 0.0059(18) 0.019(2) 0.0005(19)
C8 0.048(2) 0.047(2) 0.070(3) 0.013(2) 0.024(2) 0.009(2)
C9 0.062(3) 0.036(2) 0.086(4) 0.016(2) 0.040(3) 0.009(2)
C10 0.055(3) 0.038(2) 0.062(3) 0.0012(19) 0.029(2) -0.004(2)
C11 0.048(2) 0.038(2) 0.051(3) 0.0026(18) 0.016(2) -0.0019(18)
C12 0.074(4) 0.048(3) 0.094(4) -0.003(3) 0.033(3) -0.022(3)

loop_
_atom_type_symbol
_atom_type_description
_atom_type_scat_dispersion_real
_atom_type_scat_dispersion_imag
_atom_type_scat_source
C C 0.0033 0.0016 'International Tables Vol C Tables 4.2.6.8 and 6.1.1.4'
H H 0.0000 0.0000 'International Tables Vol C Tables 4.2.6.8 and 6.1.1.4'
N N 0.0061 0.0033 'International Tables Vol C Tables 4.2.6.8 and 6.1.1.4'
Cl Cl 0.1484 0.1585 'International Tables Vol C Tables 4.2.6.8 and 6.1.1.4'
Cu Cu 0.3201 1.2651 'International Tables Vol C Tables 4.2.6.8 and 6.1.1.4'

loop_
_geom_angle_atom_site_label_1
_geom_angle_atom_site_label_2
_geom_angle_atom_site_label_3
_geom_angle
_geom_angle_publ_flag
N2 Cu1 N1 169.17(14) yes
N2 Cu1 Cl4 86.58(11) yes
N1 Cu1 Cl4 89.26(11) yes
N2 Cu1 Cl3 89.53(11) yes
N1 Cu1 Cl3 94.26(10) yes
Cl4 Cu1 Cl3 175.71(5) yes
C1 N1 C5 116.9(4) ?
C1 N1 Cu1 124.6(3) ?
C5 N1 Cu1 118.2(3) ?
C7 N2 C11 117.1(4) ?
C7 N2 Cu1 121.2(3) ?
C11 N2 Cu1 121.6(3) ?
N1 C1 C2 123.0(4) ?
N1 C1 Cl2 117.8(3) ?
C2 C1 Cl2 119.1(4) ?
C3 C2 C1 118.5(4) ?
C3 C2 H2A 120.8 ?
C1 C2 H2A 120.8 ?
C2 C3 C4 120.0(4) ?
C2 C3 H3A 120.0 ?
C4 C3 H3A 120.0 ?
C3 C4 C5 117.9(4) ?
C3 C4 C6 123.6(4) ?
C5 C4 C6 118.3(4) ?
N1 C5 C4 123.6(4) ?
N1 C5 H5A 118.2 ?
C4 C5 H5A 118.2 ?
C4 C6 Cl1 112.6(4) ?
C4 C6 H6A 108.9 ?
Cl1 C6 H6A 108.8 ?
C4 C6 H6B 109.3 ?
Cl1 C6 H6B 109.3 ?
H6A C6 H6B 107.8 ?
N2 C7 C8 124.0(4) ?
N2 C7 Cl6 116.5(3) ?
C8 C7 Cl6 119.5(4) ?
C9 C8 C7 117.2(5) ?
C9 C8 H8A 121.3 ?
C7 C8 H8A 121.5 ?
C8 C9 C10 120.5(4) ?
C8 C9 H9A 119.9 ?
C10 C9 H9A 119.7 ?
C11 C10 C9 117.6(5) ?
C11 C10 C12 122.7(5) ?
C9 C10 C12 119.7(4) ?
N2 C11 C10 123.5(4) ?
N2 C11 H11A 118.3 ?
C10 C11 H11A 118.2 ?
C10 C12 Cl5 114.7(4) ?
C10 C12 H12A 108.8 ?
Cl5 C12 H12A 108.6 ?
C10 C12 H12B 108.5 ?
Cl5 C12 H12B 108.5 ?
H12A C12 H12B 107.5 ?

loop_
_geom_bond_atom_site_label_1
_geom_bond_atom_site_label_2
_geom_bond_distance
_geom_bond_publ_flag
Cu1 N2 2.048(4) yes
Cu1 N1 2.071(4) yes
Cu1 Cl4 2.2548(14) yes
Cu1 Cl3 2.2965(13) yes
Cl1 C6 1.786(6) ?
Cl2 C1 1.715(5) ?
Cl5 C12 1.695(6) ?
Cl6 C7 1.729(5) ?
N1 C1 1.339(5) ?
N1 C5 1.347(6) ?
N2 C7 1.330(6) ?
N2 C11 1.338(6) ?
C1 C2 1.391(6) ?
C2 C3 1.369(7) ?
C2 H2A 0.9300 ?
C3 C4 1.373(7) ?
C3 H3A 0.9300 ?
C4 C5 1.386(6) ?
C4 C6 1.510(7) ?
C5 H5A 0.9300 ?
C6 H6A 0.9699 ?
C6 H6B 0.9700 ?
C7 C8 1.386(6) ?
C8 C9 1.360(8) ?
C8 H8A 0.9299 ?
C9 C10 1.390(7) ?
C9 H9A 0.9300 ?
C10 C11 1.369(6) ?
C10 C12 1.502(7) ?
C11 H11A 0.9300 ?
C12 H12A 0.9699 ?
C12 H12B 0.9701 ?

loop_
_geom_hbond_atom_site_label_D
_geom_hbond_atom_site_label_H
_geom_hbond_atom_site_label_A
_geom_hbond_site_symmetry_A
_geom_hbond_distance_DH
_geom_hbond_distance_HA
_geom_hbond_distance_DA
_geom_hbond_angle_DHA
_geom_hbond_publ_flag
C5 H5A Cl3 2_655 0.93 2.70 3.390(5) 131 y
C6 H6B Cl4 5_656 0.97 2.79 3.636(6) 146 y
C9 H9A Cl4 4_555 0.93 2.62 3.444(5) 149 y
C11 H11A Cl5 . 0.93 2.83 3.140(5) 101 y
